data_4001038
loop_
_publ_author_name
'Santoro, Amedeo'
'Whitwood, Adrian C.'
'Williams, J. A. Gareth'
'Kozhevnikov, Valery N.'
'Bruce, Duncan W.'

_publ_section_title
;
 Synthesis, Mesomorphism, and Luminescent Properties of Calamitic
 2-Phenylpyridines and Their Complexes with Platinum(II)
;
_journal_issue 16
_journal_name_full 'Chemistry of Materials'
_journal_page_first 3871
_journal_paper_doi 10.1021/cm9012156
_journal_volume 21
_journal_year 2009
_chemical_formula_moiety 'C37 H47 N O4 Pt'
_chemical_formula_sum 'C37 H47 N O4 Pt'
_chemical_formula_weight 764.85
_chemical_name_systematic
; 
 ? 
;
_space_group_IT_number 2
_symmetry_cell_setting triclinic
_symmetry_space_group_name_Hall '-P 1'
_symmetry_space_group_name_H-M 'P -1'
_atom_sites_solution_hydrogens geom
_atom_sites_solution_primary direct
_atom_sites_solution_secondary difmap
_audit_creation_method SHELXL-97
_cell_angle_alpha 102.9400(10)
_cell_angle_beta 90.9280(10)
_cell_angle_gamma 109.1230(10)
_cell_formula_units_Z 2
_cell_length_a 11.5266(7)
_cell_length_b 11.5631(7)
_cell_length_c 13.0188(8)
_cell_measurement_reflns_used 5279
_cell_measurement_temperature 110(2)
_cell_measurement_theta_max 29.88
_cell_measurement_theta_min 2.54
_cell_volume 1590.23(17)
_computing_cell_refinement 'Bruker SMART'
_computing_data_collection 'Bruker SMART'
_computing_data_reduction 'Bruker SAINT'
_computing_molecular_graphics 'Bruker SHELXTL'
_computing_publication_material 'Bruker SHELXTL'
_computing_structure_refinement 'SHELXL-97 (Sheldrick, 1997)'
_computing_structure_solution 'SHELXS-97 (Sheldrick, 1997)'
_diffrn_ambient_temperature 110(2)
_diffrn_measured_fraction_theta_full 0.957
_diffrn_measured_fraction_theta_max 0.957
_diffrn_measurement_device_type 'CCD area detector'
_diffrn_measurement_method 'phi and omega scans'
_diffrn_radiation_monochromator graphite
_diffrn_radiation_source 'fine-focus sealed tube'
_diffrn_radiation_type MoK\a
_diffrn_radiation_wavelength 0.71073
_diffrn_reflns_av_R_equivalents 0.0190
_diffrn_reflns_av_sigmaI/netI 0.0288
_diffrn_reflns_limit_h_max 15
_diffrn_reflns_limit_h_min -15
_diffrn_reflns_limit_k_max 16
_diffrn_reflns_limit_k_min -16
_diffrn_reflns_limit_l_max 18
_diffrn_reflns_limit_l_min -18
_diffrn_reflns_number 17935
_diffrn_reflns_theta_full 30.03
_diffrn_reflns_theta_max 30.03
_diffrn_reflns_theta_min 1.61
_exptl_absorpt_coefficient_mu 4.453
_exptl_absorpt_correction_T_max 0.766
_exptl_absorpt_correction_T_min 0.428
_exptl_absorpt_correction_type multi-scan
_exptl_absorpt_process_details 'SADABS v2.10; (Sheldrick)'
_exptl_crystal_colour yellow
_exptl_crystal_density_diffrn 1.597
_exptl_crystal_density_method 'not measured'
_exptl_crystal_description plate
_exptl_crystal_F_000 772
_exptl_crystal_size_max 0.24
_exptl_crystal_size_mid 0.21
_exptl_crystal_size_min 0.06
_refine_diff_density_max 2.210
_refine_diff_density_min -1.127
_refine_diff_density_rms 0.101
_refine_ls_extinction_method none
_refine_ls_goodness_of_fit_ref 1.056
_refine_ls_hydrogen_treatment constr
_refine_ls_matrix_type full
_refine_ls_number_parameters 392
_refine_ls_number_reflns 8907
_refine_ls_number_restraints 0
_refine_ls_restrained_S_all 1.056
_refine_ls_R_factor_all 0.0274
_refine_ls_R_factor_gt 0.0228
_refine_ls_shift/su_max 0.003
_refine_ls_shift/su_mean 0.000
_refine_ls_structure_factor_coef Fsqd
_refine_ls_weighting_details 'calc w=1/[\s^2^(Fo^2^)+(0.0284P)^2^+0.8139P] where P=(Fo^2^+2Fc^2^)/3'
_refine_ls_weighting_scheme calc
_refine_ls_wR_factor_gt 0.0539
_refine_ls_wR_factor_ref 0.0555
_reflns_number_gt 8090
_reflns_number_total 8907
_reflns_threshold_expression >2sigma(I)
_cod_data_source_file cm9012156_si_001.cif
_cod_data_source_block dwb0833m
_cod_depositor_comments
;
The following automatic conversions were performed:

'_symmetry_cell_setting' value 'Triclinic' changed to 'triclinic'
according to /home/saulius/struct/CIF-dictionaries/cif_core.dic
dictionary named 'cif_core.dic' version 2.4.2 from 2011-04-26.

Automatic conversion script
Id: cif_fix_values 1715 2011-07-08 13:25:40Z adriana 
;
_cod_original_sg_symbol_H-M P-1
_cod_database_code 4001038

loop_
_symmetry_equiv_pos_as_xyz
'x, y, z'
'-x, -y, -z'

loop_
_atom_site_label
_atom_site_type_symbol
_atom_site_fract_x
_atom_site_fract_y
_atom_site_fract_z
_atom_site_U_iso_or_equiv
_atom_site_adp_type
_atom_site_occupancy
_atom_site_symmetry_multiplicity
_atom_site_calc_flag
_atom_site_refinement_flags
C1 C 1.0141(2) 1.0628(3) 0.6545(2) 0.0277(5) Uani 1 1 d .
H1A H 1.0605 1.0043 0.6420 0.042 Uiso 1 1 calc R
H1B H 1.0625 1.1402 0.7065 0.042 Uiso 1 1 calc R
H1C H 0.9978 1.0834 0.5878 0.042 Uiso 1 1 calc R
C2 C 0.8934(2) 1.0020(2) 0.6961(2) 0.0210(5) Uani 1 1 d .
C3 C 0.8826(2) 1.0365(2) 0.8044(2) 0.0229(5) Uani 1 1 d .
H3 H 0.9519 1.1004 0.8465 0.027 Uiso 1 1 calc R
C4 C 0.7798(2) 0.9867(2) 0.85768(19) 0.0214(5) Uani 1 1 d .
C5 C 0.7846(3) 1.0343(3) 0.9749(2) 0.0284(6) Uani 1 1 d .
H5A H 0.7284 1.0825 0.9906 0.043 Uiso 1 1 calc R
H5B H 0.8689 1.0889 1.0030 0.043 Uiso 1 1 calc R
H5C H 0.7596 0.9627 1.0080 0.043 Uiso 1 1 calc R
C6 C 0.4292(2) 0.7120(2) 0.7605(2) 0.0209(5) Uani 1 1 d .
H6 H 0.4792 0.7735 0.8196 0.025 Uiso 1 1 calc R
C7 C 0.3146(2) 0.6336(2) 0.77809(19) 0.0193(4) Uani 1 1 d .
C8 C 0.2421(2) 0.5490(2) 0.68631(19) 0.0189(4) Uani 1 1 d .
C9 C 0.1127(2) 0.4550(2) 0.6753(2) 0.0232(5) Uani 1 1 d .
H9A H 0.0515 0.4987 0.6874 0.028 Uiso 1 1 calc R
H9B H 0.1049 0.4017 0.7265 0.028 Uiso 1 1 calc R
C10 C 0.0939(3) 0.3751(3) 0.5609(2) 0.0316(6) Uani 1 1 d .
H10A H 0.0113 0.3621 0.5275 0.038 Uiso 1 1 calc R
H10B H 0.1004 0.2915 0.5598 0.038 Uiso 1 1 calc R
C11 C 0.1954(2) 0.4477(2) 0.50078(19) 0.0210(5) Uani 1 1 d .
H11A H 0.2331 0.3906 0.4567 0.025 Uiso 1 1 calc R
H11B H 0.1618 0.4890 0.4547 0.025 Uiso 1 1 calc R
C12 C 0.2882(2) 0.5443(2) 0.58697(19) 0.0180(4) Uani 1 1 d .
C13 C 0.4063(2) 0.6237(2) 0.57616(19) 0.0181(4) Uani 1 1 d .
C14 C 0.4725(2) 0.6351(2) 0.48115(19) 0.0180(4) Uani 1 1 d .
C15 C 0.4293(2) 0.5659(2) 0.3776(2) 0.0207(5) Uani 1 1 d .
H15 H 0.3496 0.5032 0.3636 0.025 Uiso 1 1 calc R
C16 C 0.5010(2) 0.5871(2) 0.29403(19) 0.0203(5) Uani 1 1 d .
H16 H 0.4709 0.5391 0.2237 0.024 Uiso 1 1 calc R
C17 C 0.6178(2) 0.6801(2) 0.31549(19) 0.0195(4) Uani 1 1 d .
C18 C 0.6616(2) 0.7499(2) 0.41804(19) 0.0198(4) Uani 1 1 d .
H18 H 0.7410 0.8133 0.4309 0.024 Uiso 1 1 calc R
C19 C 0.5922(2) 0.7293(2) 0.50238(18) 0.0164(4) Uani 1 1 d .
C20 C 0.2818(2) 0.6469(2) 0.88931(19) 0.0201(5) Uani 1 1 d .
C21 C 0.3759(2) 0.6996(3) 0.9728(2) 0.0252(5) Uani 1 1 d .
H21 H 0.4592 0.7228 0.9566 0.030 Uiso 1 1 calc R
C22 C 0.3522(2) 0.7192(3) 1.0781(2) 0.0259(5) Uani 1 1 d .
H22 H 0.4186 0.7569 1.1324 0.031 Uiso 1 1 calc R
C23 C 0.2309(2) 0.6836(2) 1.1044(2) 0.0215(5) Uani 1 1 d .
C24 C 0.1361(2) 0.6286(2) 1.0233(2) 0.0228(5) Uani 1 1 d .
H24 H 0.0530 0.6023 1.0401 0.027 Uiso 1 1 calc R
C25 C 0.1607(2) 0.6114(2) 0.9179(2) 0.0220(5) Uani 1 1 d .
H25 H 0.0939 0.5747 0.8639 0.026 Uiso 1 1 calc R
C26 C 0.6610(2) 0.6520(2) 0.13079(19) 0.0223(5) Uani 1 1 d .
H26A H 0.5905 0.6736 0.1069 0.027 Uiso 1 1 calc R
H26B H 0.6366 0.5591 0.1168 0.027 Uiso 1 1 calc R
C27 C 0.7732(2) 0.7052(2) 0.07440(19) 0.0231(5) Uani 1 1 d .
H27A H 0.8415 0.6815 0.0999 0.028 Uiso 1 1 calc R
H27B H 0.7989 0.7985 0.0948 0.028 Uiso 1 1 calc R
C28 C 0.7552(2) 0.6621(2) -0.04600(19) 0.0231(5) Uani 1 1 d .
H28A H 0.6873 0.6854 -0.0731 0.028 Uiso 1 1 calc R
H28B H 0.7322 0.5692 -0.0680 0.028 Uiso 1 1 calc R
C29 C 0.8738(2) 0.7238(2) -0.09272(19) 0.0229(5) Uani 1 1 d .
H29A H 0.8932 0.8163 -0.0727 0.027 Uiso 1 1 calc R
H29B H 0.9420 0.7054 -0.0602 0.027 Uiso 1 1 calc R
C30 C 0.8699(2) 0.6817(3) -0.2126(2) 0.0269(5) Uani 1 1 d .
H30A H 0.8008 0.6978 -0.2460 0.032 Uiso 1 1 calc R
H30B H 0.8543 0.5898 -0.2333 0.032 Uiso 1 1 calc R
C31 C 0.9908(3) 0.7511(3) -0.2535(2) 0.0296(6) Uani 1 1 d .
H31A H 1.0066 0.8421 -0.2330 0.044 Uiso 1 1 calc R
H31B H 0.9841 0.7229 -0.3309 0.044 Uiso 1 1 calc R
H31C H 1.0589 0.7325 -0.2229 0.044 Uiso 1 1 calc R
C32 C 0.2928(2) 0.7811(2) 1.2880(2) 0.0236(5) Uani 1 1 d .
H32A H 0.3230 0.8665 1.2746 0.028 Uiso 1 1 calc R
H32B H 0.3633 0.7502 1.2890 0.028 Uiso 1 1 calc R
C33 C 0.2383(2) 0.7863(2) 1.3932(2) 0.0232(5) Uani 1 1 d .
H33A H 0.2134 0.7018 1.4084 0.028 Uiso 1 1 calc R
H33B H 0.1639 0.8107 1.3898 0.028 Uiso 1 1 calc R
C34 C 0.3321(2) 0.8814(2) 1.4813(2) 0.0231(5) Uani 1 1 d .
H34A H 0.3547 0.9658 1.4662 0.028 Uiso 1 1 calc R
H34B H 0.4077 0.8585 1.4816 0.028 Uiso 1 1 calc R
C35 C 0.2858(2) 0.8886(3) 1.5907(2) 0.0246(5) Uani 1 1 d .
H35A H 0.2615 0.8039 1.6054 0.030 Uiso 1 1 calc R
H35B H 0.2115 0.9137 1.5912 0.030 Uiso 1 1 calc R
C36 C 0.3825(3) 0.9824(3) 1.6780(2) 0.0257(5) Uani 1 1 d .
H36A H 0.4075 1.0669 1.6629 0.031 Uiso 1 1 calc R
H36B H 0.4564 0.9567 1.6781 0.031 Uiso 1 1 calc R
C37 C 0.3352(3) 0.9906(3) 1.7873(2) 0.0344(6) Uani 1 1 d .
H37A H 0.2660 1.0224 1.7894 0.052 Uiso 1 1 calc R
H37B H 0.4017 1.0481 1.8411 0.052 Uiso 1 1 calc R
H37C H 0.3075 0.9066 1.8017 0.052 Uiso 1 1 calc R
N1 N 0.47363(18) 0.70660(19) 0.66598(16) 0.0180(4) Uani 1 1 d .
O1 O 0.81172(15) 0.92015(16) 0.62461(13) 0.0207(3) Uani 1 1 d .
O2 O 0.67897(16) 0.90117(17) 0.81375(14) 0.0232(4) Uani 1 1 d .
O3 O 0.69811(16) 0.70924(18) 0.24099(14) 0.0259(4) Uani 1 1 d .
O4 O 0.19828(16) 0.69687(18) 1.20548(14) 0.0245(4) Uani 1 1 d .
Pt1 Pt 0.642604(8) 0.817592(8) 0.651782(7) 0.01769(3) Uani 1 1 d .

loop_
_atom_site_aniso_label
_atom_site_aniso_U_11
_atom_site_aniso_U_22
_atom_site_aniso_U_33
_atom_site_aniso_U_23
_atom_site_aniso_U_13
_atom_site_aniso_U_12
C1 0.0189(12) 0.0302(13) 0.0268(13) 0.0067(11) 0.0048(10) -0.0012(10)
C2 0.0164(10) 0.0206(11) 0.0244(12) 0.0072(9) 0.0021(9) 0.0029(9)
C3 0.0177(11) 0.0227(12) 0.0215(12) 0.0040(9) -0.0002(9) -0.0009(9)
C4 0.0222(11) 0.0204(11) 0.0180(11) 0.0027(9) 0.0019(9) 0.0039(9)
C5 0.0277(13) 0.0286(13) 0.0201(12) 0.0024(10) 0.0040(10) 0.0001(10)
C6 0.0204(11) 0.0190(11) 0.0201(11) 0.0028(9) 0.0045(9) 0.0036(9)
C7 0.0177(10) 0.0212(11) 0.0208(11) 0.0075(9) 0.0063(9) 0.0071(9)
C8 0.0164(10) 0.0174(10) 0.0218(11) 0.0063(9) 0.0044(9) 0.0032(8)
C9 0.0163(11) 0.0261(12) 0.0212(12) 0.0062(10) 0.0051(9) -0.0011(9)
C10 0.0238(13) 0.0317(14) 0.0253(13) 0.0015(11) 0.0073(10) -0.0059(11)
C11 0.0173(11) 0.0218(11) 0.0192(11) 0.0049(9) 0.0028(9) 0.0006(9)
C12 0.0153(10) 0.0176(10) 0.0204(11) 0.0055(9) 0.0033(8) 0.0039(8)
C13 0.0163(10) 0.0160(10) 0.0212(11) 0.0065(9) 0.0026(9) 0.0032(8)
C14 0.0166(10) 0.0183(11) 0.0196(11) 0.0072(9) 0.0037(8) 0.0047(8)
C15 0.0143(10) 0.0214(11) 0.0239(12) 0.0064(9) 0.0025(9) 0.0021(8)
C16 0.0186(11) 0.0219(11) 0.0174(11) 0.0038(9) 0.0010(9) 0.0035(9)
C17 0.0191(11) 0.0202(11) 0.0185(11) 0.0069(9) 0.0064(9) 0.0039(9)
C18 0.0151(10) 0.0211(11) 0.0202(11) 0.0062(9) 0.0029(8) 0.0012(8)
C19 0.0159(10) 0.0173(10) 0.0157(10) 0.0039(8) 0.0025(8) 0.0053(8)
C20 0.0176(11) 0.0201(11) 0.0209(11) 0.0051(9) 0.0048(9) 0.0039(9)
C21 0.0151(11) 0.0339(14) 0.0232(12) 0.0071(10) 0.0064(9) 0.0036(10)
C22 0.0177(11) 0.0335(14) 0.0225(12) 0.0050(10) 0.0038(9) 0.0048(10)
C23 0.0213(11) 0.0210(11) 0.0211(12) 0.0056(9) 0.0061(9) 0.0052(9)
C24 0.0169(11) 0.0228(12) 0.0231(12) 0.0054(9) 0.0055(9) -0.0008(9)
C25 0.0193(11) 0.0224(11) 0.0199(11) 0.0037(9) 0.0037(9) 0.0022(9)
C26 0.0207(11) 0.0274(12) 0.0178(11) 0.0057(9) 0.0039(9) 0.0066(9)
C27 0.0208(11) 0.0282(13) 0.0176(11) 0.0053(9) 0.0049(9) 0.0046(10)
C28 0.0207(11) 0.0289(13) 0.0173(11) 0.0059(9) 0.0043(9) 0.0051(10)
C29 0.0212(11) 0.0283(12) 0.0169(11) 0.0040(9) 0.0031(9) 0.0064(10)
C30 0.0247(12) 0.0363(14) 0.0173(11) 0.0055(10) 0.0042(10) 0.0077(11)
C31 0.0282(13) 0.0370(15) 0.0231(13) 0.0093(11) 0.0074(10) 0.0090(11)
C32 0.0208(11) 0.0270(12) 0.0213(12) 0.0053(10) 0.0045(9) 0.0062(10)
C33 0.0230(12) 0.0270(12) 0.0210(12) 0.0082(10) 0.0073(9) 0.0087(10)
C34 0.0234(12) 0.0238(12) 0.0224(12) 0.0069(10) 0.0065(9) 0.0074(9)
C35 0.0230(12) 0.0278(13) 0.0233(12) 0.0063(10) 0.0080(10) 0.0085(10)
C36 0.0283(13) 0.0257(12) 0.0220(12) 0.0056(10) 0.0075(10) 0.0074(10)
C37 0.0399(16) 0.0349(15) 0.0235(13) 0.0035(11) 0.0085(12) 0.0083(13)
N1 0.0146(9) 0.0182(9) 0.0185(9) 0.0045(7) 0.0033(7) 0.0018(7)
O1 0.0167(8) 0.0236(8) 0.0189(8) 0.0076(7) 0.0045(6) 0.0011(6)
O2 0.0200(8) 0.0240(9) 0.0184(8) 0.0024(7) 0.0052(7) -0.0002(7)
O3 0.0209(8) 0.0325(10) 0.0159(8) 0.0037(7) 0.0063(7) -0.0008(7)
O4 0.0215(9) 0.0307(9) 0.0174(8) 0.0048(7) 0.0074(7) 0.0041(7)
Pt1 0.01483(5) 0.01849(5) 0.01634(5) 0.00410(3) 0.00377(3) 0.00115(3)

loop_
_atom_type_symbol
_atom_type_description
_atom_type_scat_dispersion_real
_atom_type_scat_dispersion_imag
_atom_type_scat_source
C C 0.0033 0.0016 'International Tables Vol C Tables 4.2.6.8 and 6.1.1.4'
H H 0.0000 0.0000 'International Tables Vol C Tables 4.2.6.8 and 6.1.1.4'
N N 0.0061 0.0033 'International Tables Vol C Tables 4.2.6.8 and 6.1.1.4'
O O 0.0106 0.0060 'International Tables Vol C Tables 4.2.6.8 and 6.1.1.4'
Pt Pt -1.7033 8.3905 'International Tables Vol C Tables 4.2.6.8 and 6.1.1.4'

loop_
_geom_angle_atom_site_label_1
_geom_angle_atom_site_label_2
_geom_angle_atom_site_label_3
_geom_angle
C2 C1 H1A 109.5
C2 C1 H1B 109.5
H1A C1 H1B 109.5
C2 C1 H1C 109.5
H1A C1 H1C 109.5
H1B C1 H1C 109.5
O1 C2 C3 127.4(2)
O1 C2 C1 113.8(2)
C3 C2 C1 118.9(2)
C2 C3 C4 126.8(2)
C2 C3 H3 116.6
C4 C3 H3 116.6
O2 C4 C3 125.0(2)
O2 C4 C5 115.4(2)
C3 C4 C5 119.6(2)
C4 C5 H5A 109.5
C4 C5 H5B 109.5
H5A C5 H5B 109.5
C4 C5 H5C 109.5
H5A C5 H5C 109.5
H5B C5 H5C 109.5
N1 C6 C7 124.4(2)
N1 C6 H6 117.8
C7 C6 H6 117.8
C6 C7 C8 115.0(2)
C6 C7 C20 117.7(2)
C8 C7 C20 127.3(2)
C12 C8 C7 120.5(2)
C12 C8 C9 110.2(2)
C7 C8 C9 129.3(2)
C8 C9 C10 104.51(19)
C8 C9 H9A 110.8
C10 C9 H9A 110.8
C8 C9 H9B 110.8
C10 C9 H9B 110.8
H9A C9 H9B 108.9
C9 C10 C11 107.1(2)
C9 C10 H10A 110.3
C11 C10 H10A 110.3
C9 C10 H10B 110.3
C11 C10 H10B 110.3
H10A C10 H10B 108.6
C12 C11 C10 104.2(2)
C12 C11 H11A 110.9
C10 C11 H11A 110.9
C12 C11 H11B 110.9
C10 C11 H11B 110.9
H11A C11 H11B 108.9
C13 C12 C8 121.1(2)
C13 C12 C11 127.6(2)
C8 C12 C11 111.4(2)
N1 C13 C12 117.3(2)
N1 C13 C14 112.46(19)
C12 C13 C14 130.3(2)
C15 C14 C19 119.5(2)
C15 C14 C13 126.9(2)
C19 C14 C13 113.6(2)
C16 C15 C14 121.2(2)
C16 C15 H15 119.4
C14 C15 H15 119.4
C15 C16 C17 118.8(2)
C15 C16 H16 120.6
C17 C16 H16 120.6
O3 C17 C18 114.7(2)
O3 C17 C16 124.8(2)
C18 C17 C16 120.6(2)
C17 C18 C19 121.4(2)
C17 C18 H18 119.3
C19 C18 H18 119.3
C18 C19 C14 118.4(2)
C18 C19 Pt1 126.25(17)
C14 C19 Pt1 115.35(16)
C21 C20 C25 116.2(2)
C21 C20 C7 119.4(2)
C25 C20 C7 124.3(2)
C22 C21 C20 122.6(2)
C22 C21 H21 118.7
C20 C21 H21 118.7
C21 C22 C23 120.1(2)
C21 C22 H22 120.0
C23 C22 H22 120.0
O4 C23 C24 117.0(2)
O4 C23 C22 124.4(2)
C24 C23 C22 118.5(2)
C23 C24 C25 121.0(2)
C23 C24 H24 119.5
C25 C24 H24 119.5
C24 C25 C20 121.6(2)
C24 C25 H25 119.2
C20 C25 H25 119.2
O3 C26 C27 105.30(19)
O3 C26 H26A 110.7
C27 C26 H26A 110.7
O3 C26 H26B 110.7
C27 C26 H26B 110.7
H26A C26 H26B 108.8
C26 C27 C28 115.4(2)
C26 C27 H27A 108.4
C28 C27 H27A 108.4
C26 C27 H27B 108.4
C28 C27 H27B 108.4
H27A C27 H27B 107.5
C27 C28 C29 110.1(2)
C27 C28 H28A 109.6
C29 C28 H28A 109.6
C27 C28 H28B 109.6
C29 C28 H28B 109.6
H28A C28 H28B 108.1
C30 C29 C28 115.1(2)
C30 C29 H29A 108.5
C28 C29 H29A 108.5
C30 C29 H29B 108.5
C28 C29 H29B 108.5
H29A C29 H29B 107.5
C29 C30 C31 111.9(2)
C29 C30 H30A 109.2
C31 C30 H30A 109.2
C29 C30 H30B 109.2
C31 C30 H30B 109.2
H30A C30 H30B 107.9
C30 C31 H31A 109.5
C30 C31 H31B 109.5
H31A C31 H31B 109.5
C30 C31 H31C 109.5
H31A C31 H31C 109.5
H31B C31 H31C 109.5
O4 C32 C33 108.7(2)
O4 C32 H32A 110.0
C33 C32 H32A 110.0
O4 C32 H32B 110.0
C33 C32 H32B 110.0
H32A C32 H32B 108.3
C32 C33 C34 110.3(2)
C32 C33 H33A 109.6
C34 C33 H33A 109.6
C32 C33 H33B 109.6
C34 C33 H33B 109.6
H33A C33 H33B 108.1
C33 C34 C35 113.5(2)
C33 C34 H34A 108.9
C35 C34 H34A 108.9
C33 C34 H34B 108.9
C35 C34 H34B 108.9
H34A C34 H34B 107.7
C34 C35 C36 112.5(2)
C34 C35 H35A 109.1
C36 C35 H35A 109.1
C34 C35 H35B 109.1
C36 C35 H35B 109.1
H35A C35 H35B 107.8
C35 C36 C37 112.4(2)
C35 C36 H36A 109.1
C37 C36 H36A 109.1
C35 C36 H36B 109.1
C37 C36 H36B 109.1
H36A C36 H36B 107.9
C36 C37 H37A 109.5
C36 C37 H37B 109.5
H37A C37 H37B 109.5
C36 C37 H37C 109.5
H37A C37 H37C 109.5
H37B C37 H37C 109.5
C6 N1 C13 121.7(2)
C6 N1 Pt1 120.78(16)
C13 N1 Pt1 117.53(16)
C2 O1 Pt1 124.69(16)
C4 O2 Pt1 124.61(16)
C17 O3 C26 120.60(19)
C23 O4 C32 116.45(19)
C19 Pt1 N1 81.01(9)
C19 Pt1 O1 94.13(8)
N1 Pt1 O1 175.00(7)
C19 Pt1 O2 174.36(8)
N1 Pt1 O2 93.35(7)
O1 Pt1 O2 91.51(7)

loop_
_geom_bond_atom_site_label_1
_geom_bond_atom_site_label_2
_geom_bond_distance
C1 C2 1.509(3)
C1 H1A 0.9800
C1 H1B 0.9800
C1 H1C 0.9800
C2 O1 1.281(3)
C2 C3 1.397(4)
C3 C4 1.406(3)
C3 H3 0.9500
C4 O2 1.276(3)
C4 C5 1.496(3)
C5 H5A 0.9800
C5 H5B 0.9800
C5 H5C 0.9800
C6 N1 1.337(3)
C6 C7 1.392(3)
C6 H6 0.9500
C7 C8 1.411(3)
C7 C20 1.490(3)
C8 C12 1.402(3)
C8 C9 1.513(3)
C9 C10 1.537(4)
C9 H9A 0.9900
C9 H9B 0.9900
C10 C11 1.539(3)
C10 H10A 0.9900
C10 H10B 0.9900
C11 C12 1.506(3)
C11 H11A 0.9900
C11 H11B 0.9900
C12 C13 1.400(3)
C13 N1 1.367(3)
C13 C14 1.472(3)
C14 C15 1.393(3)
C14 C19 1.427(3)
C15 C16 1.393(3)
C15 H15 0.9500
C16 C17 1.397(3)
C16 H16 0.9500
C17 O3 1.372(3)
C17 C18 1.385(3)
C18 C19 1.387(3)
C18 H18 0.9500
C19 Pt1 1.962(2)
C20 C21 1.401(3)
C20 C25 1.401(3)
C21 C22 1.386(4)
C21 H21 0.9500
C22 C23 1.393(3)
C22 H22 0.9500
C23 O4 1.363(3)
C23 C24 1.386(3)
C24 C25 1.390(3)
C24 H24 0.9500
C25 H25 0.9500
C26 O3 1.431(3)
C26 C27 1.517(3)
C26 H26A 0.9900
C26 H26B 0.9900
C27 C28 1.523(3)
C27 H27A 0.9900
C27 H27B 0.9900
C28 C29 1.527(3)
C28 H28A 0.9900
C28 H28B 0.9900
C29 C30 1.523(4)
C29 H29A 0.9900
C29 H29B 0.9900
C30 C31 1.533(4)
C30 H30A 0.9900
C30 H30B 0.9900
C31 H31A 0.9800
C31 H31B 0.9800
C31 H31C 0.9800
C32 O4 1.445(3)
C32 C33 1.513(3)
C32 H32A 0.9900
C32 H32B 0.9900
C33 C34 1.519(4)
C33 H33A 0.9900
C33 H33B 0.9900
C34 C35 1.524(3)
C34 H34A 0.9900
C34 H34B 0.9900
C35 C36 1.525(4)
C35 H35A 0.9900
C35 H35B 0.9900
C36 C37 1.527(4)
C36 H36A 0.9900
C36 H36B 0.9900
C37 H37A 0.9800
C37 H37B 0.9800
C37 H37C 0.9800
N1 Pt1 1.9887(19)
O1 Pt1 2.0067(16)
O2 Pt1 2.0855(17)

loop_
_geom_torsion_atom_site_label_1
_geom_torsion_atom_site_label_2
_geom_torsion_atom_site_label_3
_geom_torsion_atom_site_label_4
_geom_torsion
O1 C2 C3 C4 1.1(5)
C1 C2 C3 C4 -177.3(3)
C2 C3 C4 O2 -0.4(4)
C2 C3 C4 C5 179.5(3)
N1 C6 C7 C8 -3.3(4)
N1 C6 C7 C20 176.5(2)
C6 C7 C8 C12 2.4(3)
C20 C7 C8 C12 -177.4(2)
C6 C7 C8 C9 -177.4(2)
C20 C7 C8 C9 2.8(4)
C12 C8 C9 C10 10.2(3)
C7 C8 C9 C10 -170.1(3)
C8 C9 C10 C11 -16.0(3)
C9 C10 C11 C12 15.9(3)
C7 C8 C12 C13 -0.5(4)
C9 C8 C12 C13 179.3(2)
C7 C8 C12 C11 -179.9(2)
C9 C8 C12 C11 -0.1(3)
C10 C11 C12 C13 170.6(2)
C10 C11 C12 C8 -9.9(3)
C8 C12 C13 N1 -0.8(3)
C11 C12 C13 N1 178.5(2)
C8 C12 C13 C14 -179.9(2)
C11 C12 C13 C14 -0.6(4)
N1 C13 C14 C15 -179.2(2)
C12 C13 C14 C15 0.0(4)
N1 C13 C14 C19 0.1(3)
C12 C13 C14 C19 179.2(2)
C19 C14 C15 C16 0.0(4)
C13 C14 C15 C16 179.1(2)
C14 C15 C16 C17 -0.3(4)
C15 C16 C17 O3 179.1(2)
C15 C16 C17 C18 0.0(4)
O3 C17 C18 C19 -178.5(2)
C16 C17 C18 C19 0.7(4)
C17 C18 C19 C14 -1.0(4)
C17 C18 C19 Pt1 178.65(18)
C15 C14 C19 C18 0.7(3)
C13 C14 C19 C18 -178.6(2)
C15 C14 C19 Pt1 -179.00(18)
C13 C14 C19 Pt1 1.7(3)
C6 C7 C20 C21 -22.6(3)
C8 C7 C20 C21 157.1(3)
C6 C7 C20 C25 156.4(2)
C8 C7 C20 C25 -23.9(4)
C25 C20 C21 C22 -1.6(4)
C7 C20 C21 C22 177.5(2)
C20 C21 C22 C23 1.4(4)
C21 C22 C23 O4 178.8(2)
C21 C22 C23 C24 0.1(4)
O4 C23 C24 C25 180.0(2)
C22 C23 C24 C25 -1.3(4)
C23 C24 C25 C20 1.0(4)
C21 C20 C25 C24 0.4(4)
C7 C20 C25 C24 -178.6(2)
O3 C26 C27 C28 -177.6(2)
C26 C27 C28 C29 179.2(2)
C27 C28 C29 C30 176.4(2)
C28 C29 C30 C31 178.1(2)
O4 C32 C33 C34 -175.9(2)
C32 C33 C34 C35 -177.9(2)
C33 C34 C35 C36 178.7(2)
C34 C35 C36 C37 179.3(2)
C7 C6 N1 C13 2.1(4)
C7 C6 N1 Pt1 -176.72(19)
C12 C13 N1 C6 0.1(3)
C14 C13 N1 C6 179.3(2)
C12 C13 N1 Pt1 178.94(16)
C14 C13 N1 Pt1 -1.8(3)
C3 C2 O1 Pt1 -0.2(4)
C1 C2 O1 Pt1 178.26(17)
C3 C4 O2 Pt1 -1.0(4)
C5 C4 O2 Pt1 179.11(17)
C18 C17 O3 C26 -174.7(2)
C16 C17 O3 C26 6.1(4)
C27 C26 O3 C17 -179.2(2)
C24 C23 O4 C32 -165.0(2)
C22 C23 O4 C32 16.3(4)
C33 C32 O4 C23 178.3(2)
C18 C19 Pt1 N1 178.3(2)
C14 C19 Pt1 N1 -2.07(17)
C18 C19 Pt1 O1 -2.9(2)
C14 C19 Pt1 O1 176.74(17)
C6 N1 Pt1 C19 -178.9(2)
C13 N1 Pt1 C19 2.20(17)
C6 N1 Pt1 O2 0.96(19)
C13 N1 Pt1 O2 -177.93(17)
C2 O1 Pt1 C19 179.2(2)
C2 O1 Pt1 O2 -0.8(2)
C4 O2 Pt1 N1 -179.8(2)
C4 O2 Pt1 O1 1.4(2)
